data_7106992
loop_
_publ_author_name
'Wen-Xian Chen'
'Hao-Ran Xu'
'Gui-Lin Zhuang'
'La-Sheng Long'
'Rong-Bin Huang'
'Lan-Sun Zheng'

_publ_section_title
;
 Temperature-dependent conductivity of Emim+ (Emim+ = 1-ethyl-3-methyl
 imidazolium) confined in channels of a metal-organic framework
;
_journal_name_full Chem.Commun.
_journal_page_first 11933
_journal_paper_doi 10.1039/c1cc14702a
_journal_volume 47
_journal_year 2011
_chemical_formula_sum 'C50 H45 Co2 N6 Na O16'
_chemical_formula_weight 1126.77
_chemical_name_systematic
;
?
;
_space_group_IT_number 15
_symmetry_cell_setting monoclinic
_symmetry_space_group_name_Hall '-C 2yc'
_symmetry_space_group_name_H-M 'C 1 2/c 1'
_atom_sites_solution_hydrogens geom
_atom_sites_solution_primary direct
_atom_sites_solution_secondary difmap
_audit_creation_method SHELXL-97
_cell_angle_alpha 90.00
_cell_angle_beta 94.591(2)
_cell_angle_gamma 90.00
_cell_formula_units_Z 4
_cell_length_a 21.5119(5)
_cell_length_b 11.8062(3)
_cell_length_c 19.4114(5)
_cell_measurement_temperature 298(2)
_cell_volume 4914.2(2)
_computing_cell_refinement 'CrysAlis RED'
_computing_data_collection 'CrysAlis CCD'
_computing_data_reduction 'CrysAlis RED'
_computing_molecular_graphics 'SHELXL-97 (Sheldrick, 1997)'
_computing_publication_material 'SHELXL-97 (Sheldrick, 1997)'
_computing_structure_refinement 'SHELXL-97 (Sheldrick, 1997)'
_computing_structure_solution 'SHELXS-97 (Sheldrick, 1990)'
_diffrn_ambient_temperature 298(2)
_diffrn_measured_fraction_theta_full 0.999
_diffrn_measured_fraction_theta_max 0.999
_diffrn_measurement_device_type 'CrysAlis CCD, Oxford Diffraction Ltd.'
_diffrn_measurement_method 'phi and omega scans'
_diffrn_radiation_monochromator graphite
_diffrn_radiation_source 'Enhance (Mo) X-ray Source'
_diffrn_radiation_type MoK\a
_diffrn_radiation_wavelength 0.71073
_diffrn_reflns_av_R_equivalents 0.0313
_diffrn_reflns_av_sigmaI/netI 0.0300
_diffrn_reflns_limit_h_max 24
_diffrn_reflns_limit_h_min -26
_diffrn_reflns_limit_k_max 14
_diffrn_reflns_limit_k_min -14
_diffrn_reflns_limit_l_max 23
_diffrn_reflns_limit_l_min -23
_diffrn_reflns_number 17459
_diffrn_reflns_theta_full 26.00
_diffrn_reflns_theta_max 26.00
_diffrn_reflns_theta_min 2.72
_exptl_absorpt_coefficient_mu 0.763
_exptl_absorpt_correction_T_max 0.8941
_exptl_absorpt_correction_T_min 0.8321
_exptl_absorpt_correction_type multi-scan
_exptl_absorpt_process_details 'CrysAlis RED'
_exptl_crystal_colour purple
_exptl_crystal_density_diffrn 1.523
_exptl_crystal_density_method 'not measured'
_exptl_crystal_description Block
_exptl_crystal_F_000 2320
_exptl_crystal_size_max 0.25
_exptl_crystal_size_mid 0.20
_exptl_crystal_size_min 0.15
_refine_diff_density_max 0.651
_refine_diff_density_min -0.530
_refine_diff_density_rms 0.059
_refine_ls_extinction_method none
_refine_ls_goodness_of_fit_ref 1.104
_refine_ls_hydrogen_treatment constr
_refine_ls_matrix_type full
_refine_ls_number_parameters 344
_refine_ls_number_reflns 4828
_refine_ls_number_restraints 1
_refine_ls_restrained_S_all 1.112
_refine_ls_R_factor_all 0.0611
_refine_ls_R_factor_gt 0.0504
_refine_ls_shift/su_max 0.001
_refine_ls_shift/su_mean 0.000
_refine_ls_structure_factor_coef Fsqd
_refine_ls_weighting_details 'calc w=1/[\s^2^(Fo^2^)+(0.0367P)^2^+12.9734P] where P=(Fo^2^+2Fc^2^)/3'
_refine_ls_weighting_scheme calc
_refine_ls_wR_factor_gt 0.1063
_refine_ls_wR_factor_ref 0.1113
_reflns_number_gt 4152
_reflns_number_total 4828
_reflns_threshold_expression >2sigma(I)
_cod_data_source_file c1cc14702a.txt
_cod_data_source_block complex1a
_cod_original_sg_symbol_H-M C2/c
_cod_database_code 7106992

loop_
_symmetry_equiv_pos_as_xyz
'x, y, z'
'-x, y, -z+1/2'
'x+1/2, y+1/2, z'
'-x+1/2, y+1/2, -z+1/2'
'-x, -y, -z'
'x, -y, z-1/2'
'-x+1/2, -y+1/2, -z'
'x+1/2, -y+1/2, z-1/2'

loop_
_atom_site_label
_atom_site_type_symbol
_atom_site_fract_x
_atom_site_fract_y
_atom_site_fract_z
_atom_site_U_iso_or_equiv
_atom_site_adp_type
_atom_site_occupancy
_atom_site_symmetry_multiplicity
_atom_site_calc_flag
_atom_site_refinement_flags
Co1 Co 0.123758(16) 0.49868(3) 0.161689(19) 0.02652(12) Uani 1 1 d .
Na1 Na 0.5000 1.09731(16) 0.7500 0.0411(4) Uani 1 2 d S
O1 O 0.49668(12) 0.7407(3) 0.35316(13) 0.0639(8) Uani 1 1 d .
O2 O 0.41763(9) 0.85175(17) 0.31933(10) 0.0307(4) Uani 1 1 d .
O3 O 0.56278(9) 0.92620(17) 0.59442(11) 0.0339(5) Uani 1 1 d .
O4 O 0.48800(11) 0.9579(2) 0.66391(11) 0.0516(7) Uani 1 1 d .
O5 O 0.30442(9) 0.99524(17) 0.39626(10) 0.0325(5) Uani 1 1 d .
O6 O 0.20659(11) 0.9513(2) 0.40923(17) 0.0672(8) Uani 1 1 d .
O7 O 0.19029(16) 0.4749(2) 0.25517(13) 0.0735(10) Uani 1 1 d .
O8 O 0.15037(11) 0.6380(3) 0.22583(14) 0.0658(8) Uani 1 1 d .
C1 C 0.37061(13) 0.7922(2) 0.45488(14) 0.0265(6) Uani 1 1 d .
C2 C 0.43225(12) 0.8077(2) 0.43883(14) 0.0263(6) Uani 1 1 d .
C3 C 0.47663(13) 0.8457(2) 0.48990(14) 0.0267(6) Uani 1 1 d .
H3A H 0.5180 0.8532 0.4798 0.032 Uiso 1 1 calc R
C4 C 0.45997(12) 0.8723(2) 0.55542(14) 0.0259(6) Uani 1 1 d .
C5 C 0.39903(13) 0.8562(3) 0.57091(15) 0.0313(6) Uani 1 1 d .
H5A H 0.3875 0.8731 0.6149 0.038 Uiso 1 1 calc R
C6 C 0.35489(13) 0.8150(3) 0.52113(15) 0.0326(7) Uani 1 1 d .
H6A H 0.3143 0.8026 0.5325 0.039 Uiso 1 1 calc R
C7 C 0.32279(13) 0.7432(2) 0.40351(14) 0.0275(6) Uani 1 1 d .
C8 C 0.27054(12) 0.8040(2) 0.37649(14) 0.0268(6) Uani 1 1 d .
C9 C 0.22681(13) 0.7500(3) 0.33076(14) 0.0306(6) Uani 1 1 d .
H9A H 0.1924 0.7903 0.3119 0.037 Uiso 1 1 calc R
C10 C 0.23364(14) 0.6375(3) 0.31297(15) 0.0331(7) Uani 1 1 d .
C11 C 0.28480(17) 0.5779(3) 0.34030(17) 0.0444(8) Uani 1 1 d .
H11A H 0.2896 0.5021 0.3288 0.053 Uiso 1 1 calc R
C12 C 0.32892(16) 0.6307(3) 0.38470(18) 0.0426(8) Uani 1 1 d .
H12A H 0.3636 0.5899 0.4024 0.051 Uiso 1 1 calc R
C13 C 0.45094(14) 0.7965(3) 0.36591(15) 0.0320(7) Uani 1 1 d .
C14 C 0.50649(13) 0.9227(2) 0.60963(15) 0.0298(6) Uani 1 1 d .
C15 C 0.25925(13) 0.9256(3) 0.39529(16) 0.0324(7) Uani 1 1 d .
C16 C 0.18828(16) 0.5792(3) 0.26188(16) 0.0447(9) Uani 1 1 d .
C17 C 0.32470(16) 0.6923(3) 0.06313(18) 0.0455(8) Uani 1 1 d .
H17A H 0.3130 0.6164 0.0619 0.055 Uiso 1 1 calc R
C18 C 0.35199(18) 0.8603(3) 0.10029(19) 0.0496(9) Uani 1 1 d .
H18A H 0.3622 0.9207 0.1299 0.060 Uiso 1 1 calc R
C19 C 0.35080(16) 0.8625(3) 0.03155(18) 0.0441(8) Uani 1 1 d .
H19A H 0.3601 0.9240 0.0043 0.053 Uiso 1 1 calc R
C20 C 0.3291(3) 0.7146(4) 0.1906(2) 0.0821(16) Uani 1 1 d .
H20A H 0.3171 0.6362 0.1897 0.123 Uiso 1 1 calc R
H20B H 0.2977 0.7586 0.2107 0.123 Uiso 1 1 calc R
H20C H 0.3682 0.7232 0.2176 0.123 Uiso 1 1 calc R
C21 C 0.32732(19) 0.7183(3) -0.06387(19) 0.0541(10) Uani 1 1 d .
H21A H 0.3174 0.7828 -0.0937 0.065 Uiso 1 1 calc R
H21B H 0.2933 0.6644 -0.0704 0.065 Uiso 1 1 calc R
C22 C 0.3855(2) 0.6648(4) -0.0837(2) 0.0714(13) Uani 1 1 d .
H22A H 0.3801 0.6413 -0.1312 0.107 Uiso 1 1 calc R
H22B H 0.3950 0.6000 -0.0549 0.107 Uiso 1 1 calc R
H22C H 0.4191 0.7183 -0.0780 0.107 Uiso 1 1 calc R
C23 C 0.4832(3) 0.3247(5) 0.2206(3) 0.0985(19) Uani 1 1 d .
H23A H 0.4687 0.2609 0.1963 0.118 Uiso 1 1 calc R
C24 C 0.5000 0.4968(7) 0.2500 0.153(6) Uani 1 2 d S
H24A H 0.5000 0.5756 0.2500 0.183 Uiso 1 2 calc SR
C25 C 0.4412(4) 0.4733(9) 0.1337(6) 0.186(5) Uani 1 1 d D
H25A H 0.4039 0.4275 0.1258 0.223 Uiso 1 1 calc R
H25B H 0.4273 0.5500 0.1416 0.223 Uiso 1 1 calc R
C26 C 0.4657(9) 0.4753(18) 0.0789(8) 0.149(7) Uani 0.50 1 d PD
H26A H 0.4371 0.5069 0.0435 0.223 Uiso 0.50 1 calc PR
H26B H 0.4765 0.3996 0.0662 0.223 Uiso 0.50 1 calc PR
H26C H 0.5028 0.5209 0.0839 0.223 Uiso 0.50 1 calc PR
N1 N 0.33562(14) 0.7540(2) 0.11961(14) 0.0463(7) Uani 1 1 d .
N2 N 0.33310(13) 0.7563(2) 0.00871(14) 0.0411(6) Uani 1 1 d .
N3 N 0.47314(19) 0.4337(4) 0.2009(3) 0.1084(18) Uani 1 1 d .

loop_
_atom_site_aniso_label
_atom_site_aniso_U_11
_atom_site_aniso_U_22
_atom_site_aniso_U_33
_atom_site_aniso_U_23
_atom_site_aniso_U_13
_atom_site_aniso_U_12
Co1 0.0228(2) 0.0299(2) 0.0253(2) 0.00074(16) -0.00746(14) -0.00052(16)
Na1 0.0489(11) 0.0510(11) 0.0252(9) 0.000 0.0140(8) 0.000
O1 0.0595(16) 0.091(2) 0.0406(15) -0.0050(14) 0.0004(12) 0.0457(16)
O2 0.0323(11) 0.0342(11) 0.0241(10) -0.0005(8) -0.0068(8) 0.0048(9)
O3 0.0266(11) 0.0343(11) 0.0382(12) -0.0022(9) -0.0142(9) -0.0022(9)
O4 0.0542(15) 0.0738(17) 0.0261(13) -0.0109(11) -0.0003(11) -0.0234(13)
O5 0.0314(11) 0.0298(11) 0.0361(11) -0.0040(9) 0.0012(9) -0.0056(9)
O6 0.0296(13) 0.0453(15) 0.128(3) -0.0206(16) 0.0166(14) 0.0022(11)
O7 0.120(3) 0.0559(18) 0.0407(15) -0.0011(12) -0.0192(15) -0.0533(17)
O8 0.0414(14) 0.089(2) 0.0619(18) -0.0402(16) -0.0238(13) 0.0140(14)
C1 0.0277(14) 0.0211(14) 0.0288(15) 0.0023(11) -0.0092(11) -0.0017(11)
C2 0.0269(14) 0.0228(14) 0.0275(15) 0.0034(11) -0.0077(11) 0.0021(11)
C3 0.0214(13) 0.0290(15) 0.0284(15) 0.0039(11) -0.0062(11) 0.0004(11)
C4 0.0269(14) 0.0247(14) 0.0246(14) 0.0041(11) -0.0071(11) -0.0027(11)
C5 0.0331(16) 0.0379(17) 0.0220(15) 0.0011(12) -0.0018(12) -0.0040(13)
C6 0.0249(14) 0.0387(17) 0.0332(17) 0.0024(13) -0.0044(12) -0.0078(12)
C7 0.0285(14) 0.0278(15) 0.0248(15) -0.0003(11) -0.0059(11) -0.0062(11)
C8 0.0238(14) 0.0303(15) 0.0259(15) -0.0003(12) -0.0014(11) -0.0075(11)
C9 0.0217(14) 0.0459(18) 0.0235(15) 0.0012(13) -0.0025(11) -0.0054(12)
C10 0.0355(16) 0.0405(18) 0.0229(15) -0.0035(12) -0.0008(12) -0.0160(14)
C11 0.060(2) 0.0270(16) 0.044(2) -0.0035(14) -0.0104(16) -0.0099(15)
C12 0.0476(19) 0.0277(16) 0.049(2) 0.0001(14) -0.0175(15) -0.0001(14)
C13 0.0324(16) 0.0349(16) 0.0274(15) -0.0041(12) -0.0062(12) 0.0031(13)
C14 0.0344(16) 0.0284(15) 0.0248(15) 0.0061(12) -0.0095(12) -0.0070(12)
C15 0.0255(15) 0.0349(16) 0.0358(17) -0.0024(13) -0.0033(12) -0.0001(13)
C16 0.0398(19) 0.067(3) 0.0272(17) -0.0116(16) 0.0052(14) -0.0215(17)
C17 0.053(2) 0.0386(19) 0.045(2) 0.0020(16) 0.0077(16) -0.0081(16)
C18 0.064(2) 0.0393(19) 0.046(2) -0.0023(16) 0.0059(17) -0.0098(17)
C19 0.053(2) 0.0375(18) 0.042(2) 0.0046(15) 0.0056(16) -0.0070(15)
C20 0.143(5) 0.069(3) 0.036(2) 0.006(2) 0.025(3) -0.020(3)
C21 0.067(3) 0.056(2) 0.039(2) -0.0026(17) 0.0041(17) -0.0112(19)
C22 0.082(3) 0.057(3) 0.078(3) -0.020(2) 0.018(2) -0.016(2)
C23 0.113(5) 0.061(3) 0.123(6) -0.013(3) 0.020(4) -0.004(3)
C24 0.072(5) 0.053(4) 0.314(16) 0.000 -0.096(8) 0.000
C25 0.093(6) 0.166(8) 0.280(14) 0.085(10) -0.098(8) -0.030(6)
C26 0.145(16) 0.184(18) 0.116(13) 0.006(12) 0.011(11) 0.046(13)
N1 0.0605(19) 0.0424(17) 0.0371(16) 0.0038(13) 0.0100(13) -0.0060(14)
N2 0.0478(16) 0.0376(15) 0.0379(16) 0.0014(12) 0.0031(12) -0.0037(12)
N3 0.059(3) 0.075(3) 0.186(6) 0.017(3) -0.021(3) -0.007(2)

loop_
_atom_type_symbol
_atom_type_description
_atom_type_scat_dispersion_real
_atom_type_scat_dispersion_imag
_atom_type_scat_source
C C 0.0033 0.0016 'International Tables Vol C Tables 4.2.6.8 and 6.1.1.4'
H H 0.0000 0.0000 'International Tables Vol C Tables 4.2.6.8 and 6.1.1.4'
N N 0.0061 0.0033 'International Tables Vol C Tables 4.2.6.8 and 6.1.1.4'
O O 0.0106 0.0060 'International Tables Vol C Tables 4.2.6.8 and 6.1.1.4'
Na Na 0.0362 0.0249 'International Tables Vol C Tables 4.2.6.8 and 6.1.1.4'
Co Co 0.3494 0.9721 'International Tables Vol C Tables 4.2.6.8 and 6.1.1.4'

loop_
_geom_angle_atom_site_label_1
_geom_angle_atom_site_label_2
_geom_angle_atom_site_label_3
_geom_angle
_geom_angle_site_symmetry_1
_geom_angle_site_symmetry_3
O5 Co1 O3 98.04(8) 4_545 8_465
O5 Co1 O2 117.77(8) 4_545 4_545
O3 Co1 O2 103.21(8) 8_465 4_545
O5 Co1 O8 99.41(10) 4_545 .
O3 Co1 O8 99.98(10) 8_465 .
O2 Co1 O8 132.13(11) 4_545 .
O5 Co1 O7 88.89(11) 4_545 .
O3 Co1 O7 159.42(10) 8_465 .
O2 Co1 O7 90.41(8) 4_545 .
O8 Co1 O7 59.64(11) . .
O5 Co1 C16 92.29(10) 4_545 .
O3 Co1 C16 129.96(12) 8_465 .
O2 Co1 C16 114.64(10) 4_545 .
O8 Co1 C16 30.00(12) . .
O7 Co1 C16 29.83(11) . .
O5 Co1 Na1 159.55(7) 4_545 7_566
O3 Co1 Na1 88.75(6) 8_465 7_566
O2 Co1 Na1 41.79(7) 4_545 7_566
O8 Co1 Na1 98.36(9) . 7_566
O7 Co1 Na1 91.41(8) . 7_566
C16 Co1 Na1 98.09(7) . 7_566
O4 Na1 O4 90.85(14) 2_656 .
O4 Na1 O2 122.31(8) 2_656 5_676
O4 Na1 O2 79.59(8) . 5_676
O4 Na1 O2 79.59(8) 2_656 6_576
O4 Na1 O2 122.31(8) . 6_576
O2 Na1 O2 150.80(13) 5_676 6_576
O4 Na1 O1 88.69(8) 2_656 6_576
O4 Na1 O1 172.12(8) . 6_576
O2 Na1 O1 107.25(9) 5_676 6_576
O2 Na1 O1 49.90(7) 6_576 6_576
O4 Na1 O1 172.12(8) 2_656 5_676
O4 Na1 O1 88.69(8) . 5_676
O2 Na1 O1 49.90(7) 5_676 5_676
O2 Na1 O1 107.25(9) 6_576 5_676
O1 Na1 O1 92.84(12) 6_576 5_676
O4 Na1 C13 76.87(8) 2_656 6_576
O4 Na1 C13 147.61(9) . 6_576
O2 Na1 C13 132.28(10) 5_676 6_576
O2 Na1 C13 26.56(7) 6_576 6_576
O1 Na1 C13 25.13(7) 6_576 6_576
O1 Na1 C13 107.41(10) 5_676 6_576
O4 Na1 C13 147.61(9) 2_656 5_676
O4 Na1 C13 76.87(8) . 5_676
O2 Na1 C13 26.56(7) 5_676 5_676
O2 Na1 C13 132.28(10) 6_576 5_676
O1 Na1 C13 107.41(10) 6_576 5_676
O1 Na1 C13 25.13(7) 5_676 5_676
C13 Na1 C13 127.83(14) 6_576 5_676
O4 Na1 Co1 57.57(6) 2_656 7_566
O4 Na1 Co1 94.46(7) . 7_566
O2 Na1 Co1 174.05(7) 5_676 7_566
O2 Na1 Co1 33.90(5) 6_576 7_566
O1 Na1 Co1 78.66(5) 6_576 7_566
O1 Na1 Co1 130.31(6) 5_676 7_566
C13 Na1 Co1 53.60(6) 6_576 7_566
C13 Na1 Co1 151.72(6) 5_676 7_566
O4 Na1 Co1 94.46(7) 2_656 8_566
O4 Na1 Co1 57.57(6) . 8_566
O2 Na1 Co1 33.90(5) 5_676 8_566
O2 Na1 Co1 174.05(7) 6_576 8_566
O1 Na1 Co1 130.31(6) 6_576 8_566
O1 Na1 Co1 78.66(5) 5_676 8_566
C13 Na1 Co1 151.72(6) 6_576 8_566
C13 Na1 Co1 53.60(6) 5_676 8_566
Co1 Na1 Co1 141.88(6) 7_566 8_566
C13 O1 Na1 80.9(2) . 5_676
C13 O2 Co1 122.85(18) . 4
C13 O2 Na1 97.31(18) . 5_676
Co1 O2 Na1 104.31(10) 4 5_676
C14 O3 Co1 116.98(19) . 8_566
C14 O4 Na1 145.5(2) . .
C15 O5 Co1 129.35(19) . 4
C16 O7 Co1 86.3(2) . .
C16 O8 Co1 91.8(2) . .
C6 C1 C2 119.3(2) . .
C6 C1 C7 119.4(3) . .
C2 C1 C7 121.2(3) . .
C3 C2 C1 119.4(3) . .
C3 C2 C13 118.5(3) . .
C1 C2 C13 121.8(2) . .
C4 C3 C2 120.9(3) . .
C5 C4 C3 119.2(2) . .
C5 C4 C14 119.3(3) . .
C3 C4 C14 121.5(3) . .
C4 C5 C6 120.3(3) . .
C1 C6 C5 120.8(3) . .
C12 C7 C8 118.9(3) . .
C12 C7 C1 118.2(3) . .
C8 C7 C1 122.8(3) . .
C9 C8 C7 119.0(3) . .
C9 C8 C15 118.5(3) . .
C7 C8 C15 122.6(2) . .
C10 C9 C8 121.2(3) . .
C11 C10 C9 119.5(3) . .
C11 C10 C16 118.6(3) . .
C9 C10 C16 121.9(3) . .
C10 C11 C12 120.0(3) . .
C11 C12 C7 121.5(3) . .
O1 C13 O2 122.8(3) . .
O1 C13 C2 121.0(3) . .
O2 C13 C2 116.1(3) . .
O1 C13 Na1 73.9(2) . 5_676
O2 C13 Na1 56.12(15) . 5_676
C2 C13 Na1 147.8(2) . 5_676
O4 C14 O3 124.7(3) . .
O4 C14 C4 119.2(3) . .
O3 C14 C4 116.1(3) . .
O6 C15 O5 123.8(3) . .
O6 C15 C8 117.4(3) . .
O5 C15 C8 118.8(3) . .
O7 C16 O8 121.5(3) . .
O7 C16 C10 119.9(3) . .
O8 C16 C10 118.5(3) . .
O7 C16 Co1 63.90(18) . .
O8 C16 Co1 58.22(17) . .
C10 C16 Co1 169.9(2) . .
N1 C17 N2 108.7(3) . .
C19 C18 N1 107.9(3) . .
C18 C19 N2 106.8(3) . .
N2 C21 C22 111.7(3) . .
C23 C23 N3 108.2(3) 2_655 .
N3 C24 N3 110.4(7) 2_655 .
C26 C25 N3 124.3(13) . .
C17 N1 C18 108.2(3) . .
C17 N1 C20 125.3(3) . .
C18 N1 C20 126.5(3) . .
C17 N2 C19 108.4(3) . .
C17 N2 C21 125.7(3) . .
C19 N2 C21 125.9(3) . .
C24 N3 C23 106.5(6) . .
C24 N3 C25 126.9(6) . .
C23 N3 C25 126.4(6) . .

loop_
_geom_bond_atom_site_label_1
_geom_bond_atom_site_label_2
_geom_bond_distance
_geom_bond_site_symmetry_2
Co1 O5 1.983(2) 4_545
Co1 O3 1.9845(19) 8_465
Co1 O2 1.998(2) 4_545
Co1 O8 2.114(3) .
Co1 O7 2.237(3) .
Co1 C16 2.486(3) .
Co1 Na1 3.4701(7) 7_566
Na1 O4 2.345(3) 2_656
Na1 O4 2.345(3) .
Na1 O2 2.386(2) 5_676
Na1 O2 2.386(2) 6_576
Na1 O1 2.774(3) 6_576
Na1 O1 2.774(3) 5_676
Na1 C13 2.851(3) 6_576
Na1 C13 2.851(3) 5_676
Na1 Co1 3.4701(7) 7_566
Na1 Co1 3.4701(7) 8_566
O1 C13 1.226(4) .
O1 Na1 2.774(3) 5_676
O2 C13 1.285(3) .
O2 Co1 1.998(2) 4
O2 Na1 2.386(2) 5_676
O3 C14 1.270(3) .
O3 Co1 1.9845(19) 8_566
O4 C14 1.228(4) .
O5 C15 1.272(3) .
O5 Co1 1.983(2) 4
O6 C15 1.224(4) .
O7 C16 1.239(5) .
O8 C16 1.243(4) .
C1 C6 1.382(4) .
C1 C2 1.398(4) .
C1 C7 1.491(4) .
C2 C3 1.394(4) .
C2 C13 1.508(4) .
C3 C4 1.385(4) .
C4 C5 1.381(4) .
C4 C14 1.515(4) .
C5 C6 1.387(4) .
C7 C12 1.387(4) .
C7 C8 1.399(4) .
C8 C9 1.395(4) .
C8 C15 1.506(4) .
C9 C10 1.383(4) .
C10 C11 1.376(5) .
C10 C16 1.502(4) .
C11 C12 1.379(4) .
C13 Na1 2.851(3) 5_676
C17 N1 1.322(4) .
C17 N2 1.323(4) .
C18 C19 1.333(5) .
C18 N1 1.364(4) .
C19 N2 1.374(4) .
C20 N1 1.471(4) .
C21 N2 1.474(4) .
C21 C22 1.480(6) .
C23 C23 1.301(11) 2_655
C23 N3 1.354(7) .
C24 N3 1.307(6) 2_655
C24 N3 1.307(6) .
C25 C26 1.225(13) .
C25 N3 1.499(10) .
